data_7719079
loop_
_publ_author_name
'Evans, Alexander'
'Arnold, Thomas A. Q.'
'Ransom, Paul'
'Binding, Samantha C.'
'Myers, William K.'
'Crumpton, Agamemnon E.'
'Turner, Zo&#xeb; R'
'Buffet, Jean-Charles'
'O'Hare, Dermot'

_publ_section_title
;
 Synthesis, characterisation, and magnetic properties of a
 permethylindenyl manganocene.
;
_journal_issue 29
_journal_name_full 'Dalton transactions (Cambridge, England : 2003)'
_journal_page_first 11427
_journal_page_last 11433
_journal_paper_doi 10.1039/d5dt01345c
_journal_volume 54
_journal_year 2025
_chemical_formula_moiety 'C16 H22'
_chemical_formula_sum 'C16 H22'
_chemical_formula_weight 214.33
_space_group_crystal_system monoclinic
_space_group_IT_number 14
_space_group_name_Hall '-P 2ybc'
_space_group_name_H-M_alt 'P 1 21/c 1'
_atom_sites_solution_hydrogens geom
_audit_creation_date 2024-12-11
_audit_creation_method
;
Olex2 1.5
(compiled 2024.02.16 svn.r378c4104 for OlexSys, GUI svn.r6928)
;
_audit_update_record
;
2025-02-02 deposited with the CCDC.	2025-07-04 downloaded from the CCDC.
;
_cell_angle_alpha 90
_cell_angle_beta 91.765(3)
_cell_angle_gamma 90
_cell_formula_units_Z 4
_cell_length_a 13.0353(4)
_cell_length_b 10.9285(4)
_cell_length_c 9.0453(3)
_cell_measurement_reflns_used 11656
_cell_measurement_temperature 150.01(10)
_cell_measurement_theta_max 76.3090
_cell_measurement_theta_min 5.2030
_cell_volume 1287.95(7)
_computing_cell_refinement 'CrysAlisPro 1.171.42.72a (Rigaku OD, 2022)'
_computing_data_collection 'CrysAlisPro 1.171.42.72a (Rigaku OD, 2022)'
_computing_data_reduction 'CrysAlisPro 1.171.42.72a (Rigaku OD, 2022)'
_computing_molecular_graphics 'Olex2 1.5 (Dolomanov et al., 2009)'
_computing_publication_material 'Olex2 1.5 (Dolomanov et al., 2009)'
_computing_structure_refinement 'SHELXL 2019/3 (Sheldrick, 2015)'
_computing_structure_solution 'SHELXT  (Sheldrick, 2015)'
_diffrn_ambient_temperature 150.15
_diffrn_detector_area_resol_mean 10.5035
_diffrn_detector_type Atlas
_diffrn_measured_fraction_theta_full 1.000
_diffrn_measured_fraction_theta_max 0.996
_diffrn_measurement_details
;
List of Runs (angles in degrees, time in seconds):

  # Type    Start    End  Width  t~exp~   \w     \q     \k     \f   Frames
#--------------------------------------------------------------------------
  1  \w    -20.00  27.00   1.00    2.50    --  -41.40  37.00 -30.00   47
  2  \w    -14.00  28.00   1.00    2.50    --  -41.40  37.00 -90.00   42
  3  \w     -4.00  34.00   1.00    2.50    --  -41.40  19.00  30.00   38
  4  \w      0.00  35.00   1.00    2.50    --  -41.40  19.00-120.00   35
  5  \w      0.00  29.00   1.00    2.50    --  -41.40  19.00 120.00   29
  6  \w     45.00  77.00   1.00    2.50    --   41.40-125.00 -90.00   32
  7  \w     27.00  54.00   1.00    2.50    --   41.40-125.00 150.00   27
  8  \w     41.00  98.00   1.00   10.98    --  111.00-125.00-150.00   57
  9  \w    111.00 162.00   1.00   10.98    --  111.00  77.00  60.00   51
 10  \w     44.00  72.00   1.00   10.98    --  111.00 -45.00 -90.00   28
 11  \w     56.00  91.00   1.00   10.98    --  111.00 -61.00-120.00   35
 12  \w    105.00 155.00   1.00   10.98    --  111.00  77.00 -30.00   50
 13  \w     41.00  68.00   1.00   10.98    --  111.00 -45.00  30.00   27
 14  \w     40.00  69.00   1.00   10.98    --  111.00 -45.00 -60.00   29
 15  \w    103.00 130.00   1.00   10.98    --  111.00  77.00-120.00   27
 16  \w     95.00 123.00   1.00   10.98    --  111.00 -77.00-120.00   28
 17  \w     39.00  81.00   1.00   10.98    --  111.00 -77.00-120.00   42
 18  \w    104.00 178.00   1.00   10.98    --  111.00  77.00 -90.00   74
 19  \w    145.00 172.00   1.00   10.98    --  111.00  77.00-120.00   27
 20  \w     42.00  68.00   1.00   10.98    --  111.00 -45.00-180.00   26
 21  \w     40.00  65.00   1.00   10.98    --  111.00 -45.00 150.00   25
 22  \w    112.00 156.00   1.00   10.98    --  111.00  77.00 -60.00   44
 23  \w     47.00  87.00   1.00   10.98    --  111.00-125.00 -90.00   40
 24  \w     -2.00  32.00   1.00    2.50    --  -41.40  19.00-180.00   34
 25  \w     -5.00  37.00   1.00    2.50    --  -41.40  19.00 -90.00   42
 26  \w    -18.00  18.00   1.00    2.50    --   41.40 -77.00 150.00   36
 27  \w     27.00  93.00   1.00    2.50    --   41.40-125.00  90.00   66
 28  \w     25.00  64.00   1.00    2.50    --   41.40 -77.00 150.00   39
 29  \w     33.00  60.00   1.00    2.50    --   41.40-125.00   0.00   27
 30  \w     61.00 112.00   1.00   10.98    --  111.00-125.00 150.00   51
 31  \w     48.00  75.00   1.00   10.98    --  111.00 -61.00 -60.00   27
 32  \w    153.00 178.00   1.00   10.98    --  111.00  45.00 150.00   25
 33  \w     32.00  59.00   1.00   10.98    --  111.00 -94.00-120.00   27
 34  \w    125.00 156.00   1.00   10.98    --  111.00  77.00  90.00   31
 35  \w     76.00 111.00   1.00   10.98    --  111.00-125.00-180.00   35
 36  \w     73.00 112.00   1.00   10.98    --  111.00-125.00 120.00   39
 37  \w    103.00 130.00   1.00   10.98    --  111.00 125.00 -30.00   27
 38  \w     42.00  68.00   1.00   10.98    --  111.00 -45.00 -30.00   26
 39  \w     41.00  66.00   1.00   10.98    --  111.00 -61.00 120.00   25
 40  \w    103.00 154.00   1.00   10.98    --  111.00  77.00  30.00   51
 41  \w     52.00  90.00   1.00   10.98    --  111.00 -61.00   0.00   38
 42  \w     64.00  98.00   1.00   10.98    --  111.00 -94.00 -30.00   34
 43  \w    145.00 172.00   1.00   10.98    --  111.00 125.00 -30.00   27
 44  \w     92.00 119.00   1.00   10.98    --  111.00-134.00 -28.00   27
 45  \w     63.00  90.00   1.00   10.98    --  111.00 -94.00-120.00   27
 46  \w    112.00 152.00   1.00   10.98    --  111.00  45.00  30.00   40
 47  \w    100.00 127.00   1.00   10.98    --  111.00  45.00 150.00   27
 48  \w     70.00 107.00   1.00   10.98    --  111.00 -94.00-180.00   37
 49  \w     63.00 107.00   1.00   10.98    --  111.00-102.00  17.67   44
 50  \w      8.00  33.00   1.00    2.50    --   38.00  73.00 -89.86   25
 51  \w      5.00  30.00   1.00    2.50    --   38.00  83.00 -10.59   25
 52  \w    -56.00 -21.00   1.00    2.50    --  -41.40 -37.00  90.00   35
 53  \w    -81.00 -20.00   1.00    2.50    --  -41.40 -37.00-120.00   61
 54  \w   -112.00 -67.00   1.00    2.50    --  -41.40 -37.00  90.00   45
 55  \w      3.00  36.00   1.00    2.50    --  -41.40  19.00  60.00   33
 56  \w     -2.00  33.00   1.00    2.50    --  -41.40  19.00-150.00   35
 57  \w   -114.00 -86.00   1.00    2.50    --  -41.40 -37.00-120.00   28
 58  \w     10.00  35.00   1.00    2.50    --   41.40  75.00 108.68   25
 59  \w     13.00  40.00   1.00    2.50    --   46.00  82.00 150.44   27
 60  \w     14.00  39.00   1.00    2.50    --   46.00  78.00 -35.80   25
 61  \w     13.00  38.00   1.00    2.50    --   46.00  82.00  52.17   25
 62  \w    101.00 126.00   1.00    2.50    --   54.00  71.00 -99.43   25
 63  \w     24.00  51.00   1.00    2.50    --   54.00  70.00   1.05   27
 64  \w     24.00  51.00   1.00    2.50    --   54.00  71.00 -99.43   27
 65  \w     30.00  57.00   1.00    2.50    --   58.00  63.00 150.02   27
 66  \w     29.00  56.00   1.00    2.50    --   58.00  70.00  85.37   27
 67  \w     88.00 115.00   1.00    2.50    --   58.00  63.00 150.02   27
 68  \w     34.00  61.00   1.00    2.50    --   62.00  69.00  29.09   27
 69  \w     37.00  64.00   1.00    2.50    --   66.00  70.00 -83.58   27
 70  \w     40.00  67.00   1.00    2.50    --   66.00  68.00-109.78   27
 71  \w     36.00  63.00   1.00    2.50    --   66.00  70.00 -50.84   27
 72  \w     40.00  66.00   1.00    2.50    --   70.00  71.00 173.65   26
 73  \w     41.00  68.00   1.00    2.50    --   70.00  71.00 -24.18   27
 74  \w     46.00  71.00   1.00    2.50    --   74.00  68.00 138.99   25
 75  \w     44.00  73.00   1.00    2.50    --   74.00  71.00-159.02   29
 76  \w     44.00  71.00   1.00    2.50    --   74.00  71.00  20.87   27
 77  \w     46.00  72.00   1.00    2.50    --   74.00  69.00-109.87   26
 78  \w     49.00  76.00   1.00   10.98    --   78.00  71.00  59.86   27
 79  \w     56.00  83.00   1.00   10.98    --   82.00  64.00 -40.63   27
 80  \w     54.00  79.00   1.00   10.98    --   82.00  69.00  23.96   25
 81  \w     53.00  80.00   1.00   10.98    --   82.00  71.00 -76.88   27
 82  \w     54.00  79.00   1.00   10.98    --   82.00  66.00 163.09   25
 83  \w     53.00  79.00   1.00   10.98    --   82.00  68.00  78.24   26
 84  \w     59.00  84.00   1.00   10.98    --   86.00  64.00 -20.31   25
 85  \w     59.00  84.00   1.00   10.98    --   86.00  64.00  90.57   25
 86  \w     61.00  88.00   1.00   10.98    --   90.00  67.00  38.56   27
 87  \w     61.00  88.00   1.00   10.98    --   90.00  66.00 122.04   27
 88  \w     67.00  92.00   1.00   10.98    --   94.00  63.00  99.62   25
 89  \w     74.00 110.00   1.00   10.98    --   98.00  49.00 -72.07   36
 90  \w     69.00  96.00   1.00   10.98    --   98.00  69.00  -9.11   27
 91  \w     68.00 100.00   1.00   10.98    --   98.00  70.00-138.31   32
 92  \w     73.00  98.00   1.00   10.98    --  102.00  71.00-159.46   25
 93  \w     73.00  99.00   1.00   10.98    --  102.00  68.00  50.89   26
 94  \w     88.00 113.00   1.00   10.98    --  111.00  45.00-180.00   25
 95  \w     43.00  68.00   1.00   10.98    --  111.00-125.00  90.00   25
 96  \w    128.00 172.00   1.00   10.98    --  111.00  61.00 120.00   44
 97  \w    130.00 157.00   1.00   10.98    --  111.00  61.00 -90.00   27
 98  \w     83.00 110.00   1.00   10.98    --  111.00  61.00 -90.00   27
 99  \w     84.00 131.00   1.00   10.98    --  111.00  61.00   0.00   47
100  \w     85.00 170.00   1.00   10.98    --  111.00  61.00-150.00   85
101  \w    150.00 177.00   1.00   10.98    --  111.00  61.00  60.00   27
102  \w     84.00 123.00   1.00   10.98    --  111.00  61.00  60.00   39
103  \w     84.00 113.00   1.00   10.98    --  111.00  61.00 120.00   29
104  \w    140.00 167.00   1.00   10.98    --  111.00  71.00 -73.07   27
105  \w     84.00 111.00   1.00   10.98    --  111.00  61.00 -30.00   27
106  \w    132.00 167.00   1.00   10.98    --  111.00  61.00-120.00   35
107  \w     81.00 129.00   1.00   10.98    --  111.00  71.00 -73.07   48
108  \w     83.00 121.00   1.00   10.98    --  111.00  61.00-120.00   38
109  \w    118.00 149.00   1.00   10.98    --  111.00  61.00 150.00   31
110  \w     84.00 109.00   1.00   10.98    --  111.00  61.00 150.00   25
111  \w    153.00 178.00   1.00   10.98    --  111.00  61.00  90.00   25
112  \w     91.00 139.00   1.00   10.98    --  111.00  61.00  90.00   48
113  \w    151.00 178.00   1.00   10.98    --  111.00  61.00  30.00   27
114  \w     83.00 110.00   1.00   10.98    --  111.00  61.00  30.00   27
115  \w     84.00 166.00   1.00   10.98    --  111.00  61.00-180.00   82
;
_diffrn_measurement_device 'four-circle diffractometer'
_diffrn_measurement_device_type 'SuperNova, Dual, Cu at home/near, Atlas'
_diffrn_measurement_method '\w scans'
_diffrn_radiation_type CuK\a
_diffrn_radiation_wavelength 1.54184
_diffrn_reflns_av_unetI/netI 0.0152
_diffrn_reflns_Laue_measured_fraction_full 1.000
_diffrn_reflns_Laue_measured_fraction_max 0.996
_diffrn_reflns_limit_h_max 16
_diffrn_reflns_limit_h_min -16
_diffrn_reflns_limit_k_max 13
_diffrn_reflns_limit_k_min -13
_diffrn_reflns_limit_l_max 11
_diffrn_reflns_limit_l_min -11
_diffrn_reflns_number 5161
_diffrn_reflns_point_group_measured_fraction_full 1.000
_diffrn_reflns_point_group_measured_fraction_max 0.996
_diffrn_reflns_theta_full 67.684
_diffrn_reflns_theta_max 76.388
_diffrn_reflns_theta_min 5.283
_exptl_absorpt_coefficient_mu 0.451
_exptl_absorpt_correction_T_max 1.00000
_exptl_absorpt_correction_T_min 0.83349
_exptl_absorpt_correction_type multi-scan
_exptl_absorpt_process_details
;
CrysAlisPro 1.171.42.72a (Rigaku Oxford Diffraction, 2022)
Empirical absorption correction using spherical harmonics,
implemented in SCALE3 ABSPACK scaling algorithm.
;
_exptl_crystal_colour colourless
_exptl_crystal_colour_primary colourless
_exptl_crystal_density_diffrn 1.105
_exptl_crystal_description block
_exptl_crystal_F_000 472
_exptl_crystal_recrystallization_method 'Crystallised from concentrated pentane solution at room temperature'
_exptl_crystal_size_max 0.22
_exptl_crystal_size_mid 0.12
_exptl_crystal_size_min 0.08
_refine_diff_density_max 0.249
_refine_diff_density_min -0.228
_refine_diff_density_rms 0.041
_refine_ls_extinction_method none
_refine_ls_goodness_of_fit_ref 1.086
_refine_ls_hydrogen_treatment constr
_refine_ls_matrix_type full
_refine_ls_number_parameters 153
_refine_ls_number_reflns 5161
_refine_ls_number_restraints 0
_refine_ls_restrained_S_all 1.086
_refine_ls_R_factor_all 0.0565
_refine_ls_R_factor_gt 0.0470
_refine_ls_shift/su_max 0.000
_refine_ls_shift/su_mean 0.000
_refine_ls_structure_factor_coef Fsqd
_refine_ls_weighting_details 'w=1/[\s^2^(Fo^2^)+(0.0949P)^2^+0.0222P] where P=(Fo^2^+2Fc^2^)/3'
_refine_ls_weighting_scheme calc
_refine_ls_wR_factor_gt 0.1368
_refine_ls_wR_factor_ref 0.1431
_reflns_Friedel_coverage 0.000
_reflns_number_gt 4125
_reflns_number_total 5161
_reflns_threshold_expression 'I > 2\s(I)'
_twin_special_details
;
Component 2 rotated by 179.9221\% 
around [-0.04 -0.00 1.00] (reciprocal) or [-0.00 -0.00 1.00] (direct)
;
_cod_data_source_file d5dt01345c2.cif
_cod_data_source_block IndStarH
_cod_depositor_comments 'Adding full bibliography for 7719078--7719079.cif.'
_cod_database_code 7719079
_shelx_shelxl_version_number 2019/3
_shelx_space_group_comment
;
The symmetry employed for this shelxl refinement is uniquely defined
by the following loop, which should always be used as a source of
symmetry information in preference to the above space-group names.
They are only intended as comments.
;
_shelx_estimated_absorpt_t_max 0.965
_shelx_estimated_absorpt_t_min 0.907
_olex2_refinement_description
;
1. Twinned data refinement
 Scales: 0.5431(16)
 0.4569(16)
2. Fixed Uiso
 At 1.2 times of:
  All C(H) groups
 At 1.5 times of:
  All C(H,H,H) groups
3.a Ternary CH refined with riding coordinates:
 C1(H1)
3.b Idealised Me refined as rotating group:
 C00C(H00A,H00B,H00C), C10(H10A,H10B,H10C), C11(H11A,H11B,H11C), C12(H12A,H12B,
 H12C), C13(H13A,H13B,H13C), C14(H14A,H14B,H14C), C15(H15A,H15B,H15C)
;
_olex2_submission_special_instructions 'No special instructions were received'
_oxdiff_exptl_absorpt_empirical_details
;
Empirical correction (ABSPACK) includes:
- Absorption correction using spherical harmonics
- Frame scaling
;

loop_
_space_group_symop_operation_xyz
'x, y, z'
'-x, y+1/2, -z+1/2'
'-x, -y, -z'
'x, -y-1/2, z-1/2'

loop_
_atom_site_label
_atom_site_type_symbol
_atom_site_fract_x
_atom_site_fract_y
_atom_site_fract_z
_atom_site_U_iso_or_equiv
_atom_site_adp_type
_atom_site_occupancy
_atom_site_site_symmetry_order
_atom_site_calc_flag
_atom_site_refinement_flags_posn
_atom_site_refinement_flags_adp
_atom_site_refinement_flags_occupancy
_atom_site_disorder_assembly
_atom_site_disorder_group
C00C C 0.37968(13) 0.48532(16) 0.31229(18) 0.0403(4) Uani 1 1 d . . . . .
H00A H 0.437955 0.452429 0.370663 0.060 Uiso 1 1 calc R U . . .
H00B H 0.403661 0.550321 0.247183 0.060 Uiso 1 1 calc R U . . .
H00C H 0.348271 0.419774 0.252414 0.060 Uiso 1 1 calc R U . . .
C1 C 0.35547(11) 0.76274(14) 0.36856(16) 0.0311(3) Uani 1 1 d . . . . .
H1 H 0.351737 0.758669 0.258082 0.037 Uiso 1 1 calc R U . . .
C2 C 0.30235(12) 0.87659(15) 0.41996(16) 0.0330(3) Uani 1 1 d . . . . .
C3 C 0.22183(11) 0.84943(14) 0.50457(15) 0.0306(3) Uani 1 1 d . . . . .
C4 C 0.14417(10) 0.63853(14) 0.58853(14) 0.0299(3) Uani 1 1 d . . . . .
C5 C 0.15753(11) 0.51081(14) 0.57894(15) 0.0313(3) Uani 1 1 d . . . . .
C6 C 0.23445(11) 0.45997(14) 0.49216(16) 0.0318(3) Uani 1 1 d . . . . .
C7 C 0.30122(11) 0.53692(14) 0.41504(15) 0.0303(3) Uani 1 1 d . . . . .
C8 C 0.29081(10) 0.66203(13) 0.43204(14) 0.0277(3) Uani 1 1 d . . . . .
C9 C 0.21264(10) 0.71427(13) 0.51560(14) 0.0271(3) Uani 1 1 d . . . . .
C10 C 0.46831(11) 0.75812(18) 0.42332(19) 0.0396(4) Uani 1 1 d . . . . .
H10A H 0.505150 0.828820 0.384622 0.059 Uiso 1 1 calc R U . . .
H10B H 0.500058 0.682549 0.388544 0.059 Uiso 1 1 calc R U . . .
H10C H 0.471604 0.760063 0.531682 0.059 Uiso 1 1 calc R U . . .
C11 C 0.34108(14) 0.99936(16) 0.3765(2) 0.0433(4) Uani 1 1 d . . . . .
H11A H 0.294447 1.062769 0.411250 0.065 Uiso 1 1 calc R U . . .
H11B H 0.344581 1.003743 0.268556 0.065 Uiso 1 1 calc R U . . .
H11C H 0.409695 1.012276 0.421110 0.065 Uiso 1 1 calc R U . . .
C12 C 0.15322(13) 0.94194(16) 0.57463(18) 0.0403(4) Uani 1 1 d . . . . .
H12A H 0.082960 0.932275 0.534635 0.061 Uiso 1 1 calc R U . . .
H12B H 0.177802 1.024584 0.553027 0.061 Uiso 1 1 calc R U . . .
H12C H 0.154151 0.929292 0.681926 0.061 Uiso 1 1 calc R U . . .
C13 C 0.05729(12) 0.69019(18) 0.67718(18) 0.0401(4) Uani 1 1 d . . . . .
H13A H 0.081534 0.704418 0.779367 0.060 Uiso 1 1 calc R U . . .
H13B H 0.000170 0.631856 0.676353 0.060 Uiso 1 1 calc R U . . .
H13C H 0.034017 0.767664 0.633110 0.060 Uiso 1 1 calc R U . . .
C14 C 0.08764(13) 0.42813(17) 0.66446(19) 0.0420(4) Uani 1 1 d . . . . .
H14A H 0.017455 0.434359 0.623135 0.063 Uiso 1 1 calc R U . . .
H14B H 0.088772 0.453137 0.768549 0.063 Uiso 1 1 calc R U . . .
H14C H 0.111425 0.343346 0.657119 0.063 Uiso 1 1 calc R U . . .
C15 C 0.24644(13) 0.32260(16) 0.4818(2) 0.0457(4) Uani 1 1 d . . . . .
H15A H 0.252952 0.287896 0.581574 0.069 Uiso 1 1 calc R U . . .
H15B H 0.308064 0.303243 0.426996 0.069 Uiso 1 1 calc R U . . .
H15C H 0.186082 0.287644 0.430200 0.069 Uiso 1 1 calc R U . . .

loop_
_atom_site_aniso_label
_atom_site_aniso_U_11
_atom_site_aniso_U_22
_atom_site_aniso_U_33
_atom_site_aniso_U_23
_atom_site_aniso_U_13
_atom_site_aniso_U_12
C00C 0.0392(8) 0.0423(9) 0.0397(8) -0.0055(6) 0.0079(6) 0.0102(7)
C1 0.0318(7) 0.0349(8) 0.0268(7) 0.0033(5) 0.0029(5) -0.0012(6)
C2 0.0345(7) 0.0326(8) 0.0315(7) 0.0028(5) -0.0044(5) -0.0005(6)
C3 0.0321(7) 0.0306(8) 0.0289(7) -0.0007(5) -0.0041(5) 0.0017(5)
C4 0.0265(7) 0.0378(8) 0.0255(7) -0.0007(5) 0.0012(5) 0.0009(5)
C5 0.0281(7) 0.0364(8) 0.0293(7) 0.0022(5) -0.0016(5) -0.0025(6)
C6 0.0325(7) 0.0288(7) 0.0338(7) -0.0005(5) -0.0021(5) 0.0008(6)
C7 0.0286(7) 0.0341(8) 0.0280(7) -0.0026(5) 0.0000(5) 0.0043(6)
C8 0.0257(6) 0.0344(8) 0.0230(7) 0.0002(5) 0.0006(5) 0.0006(5)
C9 0.0260(6) 0.0310(7) 0.0242(7) -0.0017(5) -0.0016(5) 0.0023(5)
C10 0.0292(7) 0.0454(9) 0.0445(9) 0.0062(7) 0.0045(6) -0.0030(6)
C11 0.0457(9) 0.0347(9) 0.0491(10) 0.0076(6) -0.0038(7) -0.0060(7)
C12 0.0422(9) 0.0349(8) 0.0438(9) -0.0061(6) -0.0009(6) 0.0082(6)
C13 0.0318(8) 0.0492(9) 0.0398(9) -0.0023(6) 0.0106(6) 0.0040(7)
C14 0.0388(8) 0.0421(9) 0.0452(9) 0.0069(7) 0.0047(6) -0.0083(7)
C15 0.0435(9) 0.0314(9) 0.0622(11) -0.0019(7) 0.0016(7) 0.0013(7)

loop_
_atom_type_symbol
_atom_type_description
_atom_type_scat_dispersion_real
_atom_type_scat_dispersion_imag
_atom_type_scat_source
C C 0.0181 0.0091 'International Tables Vol C Tables 4.2.6.8 and 6.1.1.4'
H H 0.0000 0.0000 'International Tables Vol C Tables 4.2.6.8 and 6.1.1.4'

loop_
_geom_angle_atom_site_label_1
_geom_angle_atom_site_label_2
_geom_angle_atom_site_label_3
_geom_angle
_geom_angle_site_symmetry_1
_geom_angle_site_symmetry_3
_geom_angle_publ_flag
H00A C00C H00B 109.5 . . ?
H00A C00C H00C 109.5 . . ?
H00B C00C H00C 109.5 . . ?
C7 C00C H00A 109.5 . . ?
C7 C00C H00B 109.5 . . ?
C7 C00C H00C 109.5 . . ?
C2 C1 H1 109.7 . . ?
C2 C1 C8 102.57(12) . . ?
C2 C1 C10 111.85(13) . . ?
C8 C1 H1 109.7 . . ?
C8 C1 C10 113.14(12) . . ?
C10 C1 H1 109.7 . . ?
C3 C2 C1 111.50(13) . . ?
C3 C2 C11 128.51(16) . . ?
C11 C2 C1 120.00(14) . . ?
C2 C3 C9 108.80(13) . . ?
C2 C3 C12 125.03(15) . . ?
C9 C3 C12 126.17(14) . . ?
C5 C4 C13 119.79(14) . . ?
C9 C4 C5 118.39(13) . . ?
C9 C4 C13 121.82(14) . . ?
C4 C5 C14 118.85(14) . . ?
C6 C5 C4 121.13(13) . . ?
C6 C5 C14 120.02(14) . . ?
C5 C6 C7 120.12(14) . . ?
C5 C6 C15 120.22(14) . . ?
C7 C6 C15 119.66(14) . . ?
C6 C7 C00C 121.40(14) . . ?
C8 C7 C00C 120.51(14) . . ?
C8 C7 C6 118.06(13) . . ?
C7 C8 C1 128.34(13) . . ?
C7 C8 C9 122.38(13) . . ?
C9 C8 C1 109.28(12) . . ?
C4 C9 C3 132.43(13) . . ?
C4 C9 C8 119.76(13) . . ?
C8 C9 C3 107.81(12) . . ?
C1 C10 H10A 109.5 . . ?
C1 C10 H10B 109.5 . . ?
C1 C10 H10C 109.5 . . ?
H10A C10 H10B 109.5 . . ?
H10A C10 H10C 109.5 . . ?
H10B C10 H10C 109.5 . . ?
C2 C11 H11A 109.5 . . ?
C2 C11 H11B 109.5 . . ?
C2 C11 H11C 109.5 . . ?
H11A C11 H11B 109.5 . . ?
H11A C11 H11C 109.5 . . ?
H11B C11 H11C 109.5 . . ?
C3 C12 H12A 109.5 . . ?
C3 C12 H12B 109.5 . . ?
C3 C12 H12C 109.5 . . ?
H12A C12 H12B 109.5 . . ?
H12A C12 H12C 109.5 . . ?
H12B C12 H12C 109.5 . . ?
C4 C13 H13A 109.5 . . ?
C4 C13 H13B 109.5 . . ?
C4 C13 H13C 109.5 . . ?
H13A C13 H13B 109.5 . . ?
H13A C13 H13C 109.5 . . ?
H13B C13 H13C 109.5 . . ?
C5 C14 H14A 109.5 . . ?
C5 C14 H14B 109.5 . . ?
C5 C14 H14C 109.5 . . ?
H14A C14 H14B 109.5 . . ?
H14A C14 H14C 109.5 . . ?
H14B C14 H14C 109.5 . . ?
C6 C15 H15A 109.5 . . ?
C6 C15 H15B 109.5 . . ?
C6 C15 H15C 109.5 . . ?
H15A C15 H15B 109.5 . . ?
H15A C15 H15C 109.5 . . ?
H15B C15 H15C 109.5 . . ?

loop_
_geom_bond_atom_site_label_1
_geom_bond_atom_site_label_2
_geom_bond_distance
_geom_bond_site_symmetry_2
_geom_bond_publ_flag
C00C H00A 0.9800 . ?
C00C H00B 0.9800 . ?
C00C H00C 0.9800 . ?
C00C C7 1.512(2) . ?
C1 H1 1.0000 . ?
C1 C2 1.505(2) . ?
C1 C8 1.510(2) . ?
C1 C10 1.538(2) . ?
C2 C3 1.351(2) . ?
C2 C11 1.491(2) . ?
C3 C9 1.486(2) . ?
C3 C12 1.503(2) . ?
C4 C5 1.410(2) . ?
C4 C9 1.398(2) . ?
C4 C13 1.5167(19) . ?
C5 C6 1.407(2) . ?
C5 C14 1.513(2) . ?
C6 C7 1.410(2) . ?
C6 C15 1.513(2) . ?
C7 C8 1.383(2) . ?
C8 C9 1.4082(18) . ?
C10 H10A 0.9800 . ?
C10 H10B 0.9800 . ?
C10 H10C 0.9800 . ?
C11 H11A 0.9800 . ?
C11 H11B 0.9800 . ?
C11 H11C 0.9800 . ?
C12 H12A 0.9800 . ?
C12 H12B 0.9800 . ?
C12 H12C 0.9800 . ?
C13 H13A 0.9800 . ?
C13 H13B 0.9800 . ?
C13 H13C 0.9800 . ?
C14 H14A 0.9800 . ?
C14 H14B 0.9800 . ?
C14 H14C 0.9800 . ?
C15 H15A 0.9800 . ?
C15 H15B 0.9800 . ?
C15 H15C 0.9800 . ?

loop_
_geom_torsion_atom_site_label_1
_geom_torsion_atom_site_label_2
_geom_torsion_atom_site_label_3
_geom_torsion_atom_site_label_4
_geom_torsion
_geom_torsion_site_symmetry_1
_geom_torsion_site_symmetry_2
_geom_torsion_site_symmetry_3
_geom_torsion_site_symmetry_4
_geom_torsion_publ_flag
C00C C7 C8 C1 -5.5(2) . . . . ?
C00C C7 C8 C9 173.97(13) . . . . ?
C1 C2 C3 C9 -0.90(16) . . . . ?
C1 C2 C3 C12 179.38(13) . . . . ?
C1 C8 C9 C3 1.97(14) . . . . ?
C1 C8 C9 C4 -178.46(12) . . . . ?
C2 C1 C8 C7 177.15(13) . . . . ?
C2 C1 C8 C9 -2.38(14) . . . . ?
C2 C3 C9 C4 179.82(14) . . . . ?
C2 C3 C9 C8 -0.69(15) . . . . ?
C4 C5 C6 C7 1.2(2) . . . . ?
C4 C5 C6 C15 -179.16(13) . . . . ?
C5 C4 C9 C3 -178.93(13) . . . . ?
C5 C4 C9 C8 1.63(19) . . . . ?
C5 C6 C7 C00C -175.58(13) . . . . ?
C5 C6 C7 C8 2.30(19) . . . . ?
C6 C7 C8 C1 176.60(13) . . . . ?
C6 C7 C8 C9 -3.93(19) . . . . ?
C7 C8 C9 C3 -177.59(12) . . . . ?
C7 C8 C9 C4 2.0(2) . . . . ?
C8 C1 C2 C3 2.00(15) . . . . ?
C8 C1 C2 C11 -178.30(12) . . . . ?
C9 C4 C5 C6 -3.20(19) . . . . ?
C9 C4 C5 C14 176.58(13) . . . . ?
C10 C1 C2 C3 -119.55(14) . . . . ?
C10 C1 C2 C11 60.16(18) . . . . ?
C10 C1 C8 C7 -62.19(19) . . . . ?
C10 C1 C8 C9 118.28(14) . . . . ?
C11 C2 C3 C9 179.42(14) . . . . ?
C11 C2 C3 C12 -0.3(2) . . . . ?
C12 C3 C9 C4 -0.5(2) . . . . ?
C12 C3 C9 C8 179.03(13) . . . . ?
C13 C4 C5 C6 177.09(13) . . . . ?
C13 C4 C5 C14 -3.13(19) . . . . ?
C13 C4 C9 C3 0.8(2) . . . . ?
C13 C4 C9 C8 -178.66(12) . . . . ?
C14 C5 C6 C7 -178.54(13) . . . . ?
C14 C5 C6 C15 1.1(2) . . . . ?
C15 C6 C7 C00C 4.8(2) . . . . ?
C15 C6 C7 C8 -177.31(13) . . . . ?

loop_
_twin_individual_id
_twin_individual_mass_fraction_refined
1 0.5431(16)
2 0.4569(16)
